data_7154736
loop_
_publ_author_name
'Sol\`a, Jordi'
'Bolte, Michael'
'Alfonso, Ignacio'

_publ_section_title
;
 Conformational promiscuity in triazolamers derived from quaternary amino
 acids mimics peptide behaviour.
;
_journal_issue 44
_journal_name_full 'Organic &amp; biomolecular chemistry'
_journal_page_first 10797
_journal_page_last 10801
_journal_paper_doi 10.1039/c5ob01461a
_journal_volume 13
_journal_year 2015
_chemical_formula_moiety 'C22 H28 N12'
_chemical_formula_sum 'C22 H28 N12'
_chemical_formula_weight 460.56
_space_group_crystal_system orthorhombic
_space_group_IT_number 33
_space_group_name_Hall 'P 2c -2n'
_space_group_name_H-M_alt 'P n a 21'
_symmetry_space_group_name_Hall 'P 2c -2n'
_symmetry_space_group_name_H-M 'P n a 21'
_atom_sites_solution_hydrogens geom
_audit_creation_method SHELXL-2013
_audit_update_record
;
2015-06-15 deposited with the CCDC.
2015-10-02 downloaded from the CCDC.
;
_cell_angle_alpha 90
_cell_angle_beta 90
_cell_angle_gamma 90
_cell_formula_units_Z 4
_cell_length_a 10.3759(6)
_cell_length_b 5.9408(3)
_cell_length_c 37.263(3)
_cell_measurement_reflns_used 20354
_cell_measurement_temperature 173(2)
_cell_measurement_theta_max 26.1
_cell_measurement_theta_min 1.7
_cell_volume 2296.9(3)
_computing_cell_refinement 'X-Area (Stoe & Cie, 2001)'
_computing_data_collection 'X-Area (Stoe & Cie, 2001)'
_computing_data_reduction 'X-Area (Stoe & Cie, 2001)'
_computing_molecular_graphics 'XP in SHELXTL-Plus (Sheldrick, 2008)'
_computing_publication_material SHELXL97
_computing_structure_refinement 'SHELXL (Sheldrick, 2008)'
_computing_structure_solution 'SHELXS (Sheldrick, 2008)'
_diffrn_ambient_temperature 173(2)
_diffrn_measured_fraction_theta_full 0.997
_diffrn_measured_fraction_theta_max 0.978
_diffrn_measurement_device_type 'STOE IPDS II two-circle-diffractometer'
_diffrn_measurement_method \w
_diffrn_radiation_type MoK\a
_diffrn_radiation_wavelength 0.71073
_diffrn_reflns_av_R_equivalents 0.0841
_diffrn_reflns_av_unetI/netI 0.0543
_diffrn_reflns_laue_measured_fraction_full 0.997
_diffrn_reflns_laue_measured_fraction_max 0.978
_diffrn_reflns_limit_h_max 11
_diffrn_reflns_limit_h_min -12
_diffrn_reflns_limit_k_max 7
_diffrn_reflns_limit_k_min -7
_diffrn_reflns_limit_l_max 45
_diffrn_reflns_limit_l_min -44
_diffrn_reflns_number 13694
_diffrn_reflns_point_group_measured_fraction_full 0.995
_diffrn_reflns_point_group_measured_fraction_max 0.973
_diffrn_reflns_theta_full 25.000
_diffrn_reflns_theta_max 25.740
_diffrn_reflns_theta_min 2.186
_diffrn_source 'Genix 3D I\mS microfocus X-ray source'
_exptl_absorpt_coefficient_mu 0.088
_exptl_absorpt_correction_T_max 0.922
_exptl_absorpt_correction_T_min 0.898
_exptl_absorpt_correction_type multi-scan
_exptl_absorpt_process_details 'X-Area (Stoe & Cie, 2001)'
_exptl_crystal_colour colourless
_exptl_crystal_density_diffrn 1.332
_exptl_crystal_description plate
_exptl_crystal_F_000 976
_exptl_crystal_size_max 0.310
_exptl_crystal_size_mid 0.270
_exptl_crystal_size_min 0.130
_refine_diff_density_max 0.144
_refine_diff_density_min -0.132
_refine_diff_density_rms 0.037
_refine_ls_abs_structure_details
; 
 Flack x determined using 1524 quotients [(I+)-(I-)]/[(I+)+(I-)] 
 (Parsons and Flack (2004), Acta Cryst. A60, s61). 
;
_refine_ls_abs_structure_Flack 2.8(10)
_refine_ls_extinction_coef 0.030(4)
_refine_ls_extinction_expression Fc^*^=kFc[1+0.001xFc^2^\l^3^/sin(2\q)]^-1/4^
_refine_ls_extinction_method SHELXL
_refine_ls_goodness_of_fit_ref 1.041
_refine_ls_hydrogen_treatment constr
_refine_ls_matrix_type full
_refine_ls_number_parameters 308
_refine_ls_number_reflns 4288
_refine_ls_number_restraints 1
_refine_ls_restrained_S_all 1.041
_refine_ls_R_factor_all 0.0589
_refine_ls_R_factor_gt 0.0496
_refine_ls_shift/su_max 0.000
_refine_ls_shift/su_mean 0.000
_refine_ls_structure_factor_coef Fsqd
_refine_ls_weighting_details 'w=1/[\s^2^(Fo^2^)+(0.0777P)^2^+0.0915P] where P=(Fo^2^+2Fc^2^)/3'
_refine_ls_weighting_scheme calc
_refine_ls_wR_factor_gt 0.1208
_refine_ls_wR_factor_ref 0.1286
_reflns_Friedel_coverage 0.958
_reflns_friedel_fraction_full 0.992
_reflns_friedel_fraction_max 0.968
_reflns_number_gt 3657
_reflns_number_total 4288
_reflns_threshold_expression 'I > 2\s(I)'
_cod_data_source_file c5ob01461a2.cif
_cod_data_source_block nacho16
_cod_depositor_comments 'Adding full bibliography for 7154736--7154737.cif.'
_cod_database_code 7154736
_shelx_space_group_comment
; 
The symmetry employed for this shelxl refinement is uniquely defined 
by the following loop, which should always be used as a source of 
symmetry information in preference to the above space-group names. 
They are only intended as comments. 
;
_shelx_estimated_absorpt_t_min 0.973
_shelx_estimated_absorpt_t_max 0.989
_shelxl_version_number 2013-3

loop_
_space_group_symop_operation_xyz
'x, y, z'
'-x, -y, z+1/2'
'x+1/2, -y+1/2, z'
'-x+1/2, y+1/2, z+1/2'

loop_
_atom_site_label
_atom_site_type_symbol
_atom_site_fract_x
_atom_site_fract_y
_atom_site_fract_z
_atom_site_U_iso_or_equiv
_atom_site_adp_type
_atom_site_occupancy
_atom_site_site_symmetry_order
_atom_site_calc_flag
_atom_site_refinement_flags_posn
_atom_site_refinement_flags_adp
N1 N 0.8076(3) 0.2916(6) 0.41807(8) 0.0558(8) Uani 1 1 d . .
N2 N 0.8856(3) 0.4627(7) 0.40993(9) 0.0643(9) Uani 1 1 d . .
N3 N 0.8323(3) 0.5738(7) 0.38320(9) 0.0608(9) Uani 1 1 d . .
C4 C 0.7203(3) 0.4696(7) 0.37412(10) 0.0481(8) Uani 1 1 d . .
C5 C 0.7030(4) 0.2887(7) 0.39667(10) 0.0516(9) Uani 1 1 d . .
H5 H 0.6331 0.1854 0.3971 0.062 Uiso 1 1 calc R U
C6 C 0.6405(3) 0.5497(6) 0.34280(10) 0.0459(8) Uani 1 1 d . .
C7 C 0.5111(4) 0.4281(7) 0.34108(11) 0.0521(8) Uani 1 1 d . .
H7A H 0.4620 0.4828 0.3204 0.078 Uiso 1 1 calc R U
H7B H 0.4625 0.4575 0.3631 0.078 Uiso 1 1 calc R U
H7C H 0.5257 0.2658 0.3386 0.078 Uiso 1 1 calc R U
C8 C 0.6215(4) 0.8024(7) 0.34423(12) 0.0558(9) Uani 1 1 d . .
H8A H 0.5695 0.8505 0.3237 0.084 Uiso 1 1 calc R U
H8B H 0.7056 0.8773 0.3434 0.084 Uiso 1 1 calc R U
H8C H 0.5772 0.8428 0.3665 0.084 Uiso 1 1 calc R U
N11 N 0.7149(3) 0.4930(5) 0.30954(8) 0.0445(7) Uani 1 1 d . .
N12 N 0.7363(3) 0.2759(5) 0.30139(8) 0.0497(7) Uani 1 1 d . .
N13 N 0.8070(3) 0.2708(5) 0.27189(9) 0.0487(7) Uani 1 1 d . .
C14 C 0.8303(3) 0.4858(6) 0.26148(9) 0.0437(8) Uani 1 1 d . .
C15 C 0.7723(3) 0.6304(6) 0.28529(10) 0.0452(7) Uani 1 1 d . .
H15 H 0.7723 0.7903 0.2849 0.054 Uiso 1 1 calc R U
C16 C 0.9111(3) 0.5381(6) 0.22882(10) 0.0456(8) Uani 1 1 d . .
C17 C 1.0427(3) 0.4272(7) 0.23239(10) 0.0510(9) Uani 1 1 d . .
H17A H 1.0943 0.4600 0.2110 0.076 Uiso 1 1 calc R U
H17B H 1.0319 0.2640 0.2348 0.076 Uiso 1 1 calc R U
H17C H 1.0866 0.4862 0.2537 0.076 Uiso 1 1 calc R U
C18 C 0.9253(4) 0.7906(6) 0.22335(10) 0.0520(9) Uani 1 1 d . .
H18A H 0.9785 0.8191 0.2021 0.078 Uiso 1 1 calc R U
H18B H 0.9667 0.8572 0.2445 0.078 Uiso 1 1 calc R U
H18C H 0.8400 0.8581 0.2200 0.078 Uiso 1 1 calc R U
N21 N 0.8441(3) 0.4417(5) 0.19685(7) 0.0424(7) Uani 1 1 d . .
N22 N 0.7242(3) 0.5114(6) 0.18846(8) 0.0490(7) Uani 1 1 d . .
N23 N 0.6867(3) 0.3930(6) 0.16026(8) 0.0492(7) Uani 1 1 d . .
C24 C 0.7823(3) 0.2481(7) 0.15065(9) 0.0450(8) Uani 1 1 d . .
C25 C 0.8834(3) 0.2785(6) 0.17377(9) 0.0457(8) Uani 1 1 d . .
H25 H 0.9637 0.2019 0.1737 0.055 Uiso 1 1 calc R U
C26 C 0.7702(4) 0.0875(7) 0.11944(9) 0.0499(8) Uani 1 1 d . .
C27 C 0.6349(4) -0.0131(8) 0.11742(12) 0.0592(10) Uani 1 1 d . .
H27A H 0.6299 -0.1168 0.0970 0.089 Uiso 1 1 calc R U
H27B H 0.5718 0.1080 0.1143 0.089 Uiso 1 1 calc R U
H27C H 0.6164 -0.0950 0.1397 0.089 Uiso 1 1 calc R U
C28 C 0.8702(4) -0.0981(7) 0.12173(10) 0.0551(9) Uani 1 1 d . .
H28A H 0.8599 -0.2005 0.1013 0.083 Uiso 1 1 calc R U
H28B H 0.8585 -0.1820 0.1441 0.083 Uiso 1 1 calc R U
H28C H 0.9567 -0.0319 0.1212 0.083 Uiso 1 1 calc R U
N4 N 0.8023(4) 0.2092(6) 0.08499(9) 0.0599(9) Uani 1 1 d . .
N5 N 0.7204(4) 0.3428(7) 0.07489(9) 0.0592(9) Uani 1 1 d . .
N6 N 0.6522(5) 0.4719(9) 0.06280(13) 0.0826(12) Uani 1 1 d . .
C31 C 0.8439(5) 0.1274(9) 0.44613(11) 0.0656(11) Uani 1 1 d . .
H31A H 0.9198 0.1841 0.4595 0.079 Uiso 1 1 calc R U
H31B H 0.8680 -0.0171 0.4347 0.079 Uiso 1 1 calc R U
C32 C 0.7336(4) 0.0890(8) 0.47200(10) 0.0604(10) Uani 1 1 d . .
C33 C 0.6678(6) -0.1111(10) 0.47223(13) 0.0753(13) Uani 1 1 d . .
H33 H 0.6916 -0.2274 0.4560 0.090 Uiso 1 1 calc R U
C34 C 0.5661(6) -0.1449(11) 0.49607(17) 0.0893(16) Uani 1 1 d . .
H34 H 0.5207 -0.2838 0.4963 0.107 Uiso 1 1 calc R U
C35 C 0.5324(6) 0.0256(13) 0.51925(15) 0.0901(18) Uani 1 1 d . .
H35 H 0.4630 0.0036 0.5355 0.108 Uiso 1 1 calc R U
C36 C 0.5977(6) 0.2280(11) 0.51923(12) 0.0807(15) Uani 1 1 d . .
H36 H 0.5733 0.3446 0.5353 0.097 Uiso 1 1 calc R U
C37 C 0.6986(5) 0.2594(9) 0.49571(12) 0.0686(12) Uani 1 1 d . .
H37 H 0.7444 0.3978 0.4957 0.082 Uiso 1 1 calc R U

loop_
_atom_site_aniso_label
_atom_site_aniso_U_11
_atom_site_aniso_U_22
_atom_site_aniso_U_33
_atom_site_aniso_U_23
_atom_site_aniso_U_13
_atom_site_aniso_U_12
N1 0.0504(18) 0.067(2) 0.0503(17) 0.0008(16) -0.0007(14) 0.0033(15)
N2 0.0515(19) 0.083(2) 0.0585(19) 0.0054(18) -0.0037(15) -0.0074(18)
N3 0.0486(18) 0.075(2) 0.0589(18) 0.0042(17) -0.0025(15) -0.0134(16)
C4 0.0434(18) 0.051(2) 0.0501(18) -0.0035(16) 0.0031(15) -0.0016(15)
C5 0.0485(19) 0.055(2) 0.0511(19) 0.0000(17) -0.0007(15) -0.0007(17)
C6 0.0428(17) 0.0485(18) 0.0465(17) 0.0001(15) 0.0052(15) 0.0004(14)
C7 0.0419(18) 0.057(2) 0.0578(19) 0.0033(19) 0.0004(16) -0.0031(16)
C8 0.056(2) 0.050(2) 0.062(2) -0.0017(18) 0.0089(19) 0.0034(17)
N11 0.0456(16) 0.0427(15) 0.0453(15) 0.0009(12) 0.0021(12) 0.0004(13)
N12 0.0525(18) 0.0444(16) 0.0521(16) 0.0005(14) 0.0046(14) 0.0011(13)
N13 0.0485(16) 0.0446(17) 0.0531(16) 0.0008(13) 0.0061(13) 0.0006(13)
C14 0.0392(17) 0.0440(19) 0.0479(18) 0.0018(14) 0.0000(14) 0.0008(14)
C15 0.0441(17) 0.0426(17) 0.0489(17) 0.0032(16) 0.0002(14) -0.0001(16)
C16 0.0417(17) 0.0491(19) 0.0461(17) -0.0028(15) 0.0007(14) -0.0020(16)
C17 0.0396(17) 0.057(2) 0.0559(19) -0.0055(17) -0.0025(16) 0.0004(15)
C18 0.051(2) 0.050(2) 0.0549(19) -0.0006(16) 0.0053(15) -0.0044(17)
N21 0.0350(14) 0.0459(16) 0.0462(14) 0.0000(12) -0.0003(11) -0.0003(12)
N22 0.0375(15) 0.0548(18) 0.0546(17) -0.0021(14) -0.0007(12) 0.0016(14)
N23 0.0390(15) 0.0547(18) 0.0538(16) -0.0030(15) -0.0010(13) 0.0002(13)
C24 0.0390(17) 0.0482(19) 0.0477(17) 0.0019(15) -0.0001(14) -0.0021(14)
C25 0.0400(17) 0.047(2) 0.0500(17) -0.0013(15) 0.0007(14) 0.0007(14)
C26 0.0468(19) 0.055(2) 0.0483(18) -0.0011(17) -0.0006(16) -0.0026(16)
C27 0.054(2) 0.063(3) 0.061(2) -0.0094(19) -0.0017(18) -0.0063(19)
C28 0.056(2) 0.057(2) 0.053(2) -0.0051(18) -0.0010(17) 0.0016(18)
N4 0.060(2) 0.067(2) 0.0527(18) 0.0041(16) 0.0015(15) 0.0066(18)
N5 0.061(2) 0.064(2) 0.0526(17) 0.0028(17) -0.0027(16) -0.0031(19)
N6 0.080(3) 0.086(3) 0.083(3) 0.020(2) -0.001(2) 0.011(2)
C31 0.062(2) 0.082(3) 0.053(2) 0.006(2) -0.0017(19) 0.016(2)
C32 0.065(2) 0.067(3) 0.048(2) 0.0053(19) -0.0023(17) 0.012(2)
C33 0.090(3) 0.066(3) 0.070(3) 0.001(2) 0.000(2) 0.008(3)
C34 0.090(4) 0.086(4) 0.093(3) 0.027(3) 0.004(3) -0.004(3)
C35 0.082(4) 0.120(5) 0.069(3) 0.028(3) 0.010(3) 0.017(4)
C36 0.083(3) 0.105(4) 0.054(2) 0.006(3) 0.002(2) 0.030(3)
C37 0.075(3) 0.074(3) 0.057(2) -0.001(2) -0.003(2) 0.015(2)

loop_
_atom_type_symbol
_atom_type_description
_atom_type_scat_dispersion_real
_atom_type_scat_dispersion_imag
_atom_type_scat_source
C C 0.0033 0.0016 'International Tables Vol C Tables 4.2.6.8 and 6.1.1.4'
H H 0.0000 0.0000 'International Tables Vol C Tables 4.2.6.8 and 6.1.1.4'
N N 0.0061 0.0033 'International Tables Vol C Tables 4.2.6.8 and 6.1.1.4'

loop_
_geom_angle_atom_site_label_1
_geom_angle_atom_site_label_2
_geom_angle_atom_site_label_3
_geom_angle
N2 N1 C5 111.3(3)
N2 N1 C31 120.6(3)
C5 N1 C31 128.0(4)
N3 N2 N1 107.4(3)
N2 N3 C4 108.6(4)
N3 C4 C5 108.4(3)
N3 C4 C6 121.2(3)
C5 C4 C6 130.3(3)
N1 C5 C4 104.2(3)
N1 C5 H5 127.9
C4 C5 H5 127.9
N11 C6 C4 106.6(3)
N11 C6 C8 108.6(3)
C4 C6 C8 110.9(3)
N11 C6 C7 108.2(3)
C4 C6 C7 111.5(3)
C8 C6 C7 110.9(3)
C6 C7 H7A 109.5
C6 C7 H7B 109.5
H7A C7 H7B 109.5
C6 C7 H7C 109.5
H7A C7 H7C 109.5
H7B C7 H7C 109.5
C6 C8 H8A 109.5
C6 C8 H8B 109.5
H8A C8 H8B 109.5
C6 C8 H8C 109.5
H8A C8 H8C 109.5
H8B C8 H8C 109.5
N12 N11 C15 110.8(3)
N12 N11 C6 119.2(3)
C15 N11 C6 130.0(3)
N13 N12 N11 107.6(3)
N12 N13 C14 108.4(3)
N13 C14 C15 109.0(3)
N13 C14 C16 121.5(3)
C15 C14 C16 129.4(3)
N11 C15 C14 104.3(3)
N11 C15 H15 127.9
C14 C15 H15 127.9
N21 C16 C14 107.8(3)
N21 C16 C18 108.5(3)
C14 C16 C18 111.4(3)
N21 C16 C17 108.7(3)
C14 C16 C17 109.8(3)
C18 C16 C17 110.6(3)
C16 C17 H17A 109.5
C16 C17 H17B 109.5
H17A C17 H17B 109.5
C16 C17 H17C 109.5
H17A C17 H17C 109.5
H17B C17 H17C 109.5
C16 C18 H18A 109.5
C16 C18 H18B 109.5
H18A C18 H18B 109.5
C16 C18 H18C 109.5
H18A C18 H18C 109.5
H18B C18 H18C 109.5
N22 N21 C25 110.4(3)
N22 N21 C16 119.8(3)
C25 N21 C16 129.7(3)
N23 N22 N21 107.0(3)
N22 N23 C24 109.3(3)
N23 C24 C25 108.0(3)
N23 C24 C26 122.8(3)
C25 C24 C26 129.1(3)
N21 C25 C24 105.2(3)
N21 C25 H25 127.4
C24 C25 H25 127.4
C24 C26 N4 109.5(3)
C24 C26 C28 111.1(3)
N4 C26 C28 104.2(3)
C24 C26 C27 111.2(3)
N4 C26 C27 110.3(3)
C28 C26 C27 110.3(4)
C26 C27 H27A 109.5
C26 C27 H27B 109.5
H27A C27 H27B 109.5
C26 C27 H27C 109.5
H27A C27 H27C 109.5
H27B C27 H27C 109.5
C26 C28 H28A 109.5
C26 C28 H28B 109.5
H28A C28 H28B 109.5
C26 C28 H28C 109.5
H28A C28 H28C 109.5
H28B C28 H28C 109.5
N5 N4 C26 114.8(3)
N6 N5 N4 173.3(5)
N1 C31 C32 110.9(3)
N1 C31 H31A 109.5
C32 C31 H31A 109.5
N1 C31 H31B 109.5
C32 C31 H31B 109.5
H31A C31 H31B 108.0
C33 C32 C37 119.8(5)
C33 C32 C31 120.7(4)
C37 C32 C31 119.5(5)
C32 C33 C34 120.4(5)
C32 C33 H33 119.8
C34 C33 H33 119.8
C35 C34 C33 119.1(6)
C35 C34 H34 120.5
C33 C34 H34 120.5
C34 C35 C36 121.1(5)
C34 C35 H35 119.5
C36 C35 H35 119.5
C37 C36 C35 119.4(5)
C37 C36 H36 120.3
C35 C36 H36 120.3
C36 C37 C32 120.2(5)
C36 C37 H37 119.9
C32 C37 H37 119.9

loop_
_geom_bond_atom_site_label_1
_geom_bond_atom_site_label_2
_geom_bond_distance
N1 N2 1.334(5)
N1 C5 1.347(5)
N1 C31 1.479(5)
N2 N3 1.317(5)
N3 C4 1.359(5)
C4 C5 1.376(6)
C4 C6 1.509(5)
C5 H5 0.9500
C6 N11 1.498(4)
C6 C8 1.515(5)
C6 C7 1.526(5)
C7 H7A 0.9800
C7 H7B 0.9800
C7 H7C 0.9800
C8 H8A 0.9800
C8 H8B 0.9800
C8 H8C 0.9800
N11 N12 1.344(4)
N11 C15 1.355(5)
N12 N13 1.322(4)
N13 C14 1.356(5)
C14 C15 1.374(5)
C14 C16 1.510(5)
C15 H15 0.9500
C16 N21 1.493(4)
C16 C18 1.521(5)
C16 C17 1.522(5)
C17 H17A 0.9800
C17 H17B 0.9800
C17 H17C 0.9800
C18 H18A 0.9800
C18 H18B 0.9800
C18 H18C 0.9800
N21 N22 1.349(4)
N21 C25 1.359(5)
N22 N23 1.323(4)
N23 C24 1.361(5)
C24 C25 1.369(5)
C24 C26 1.510(5)
C25 H25 0.9500
C26 N4 1.511(5)
C26 C28 1.516(6)
C26 C27 1.528(6)
C27 H27A 0.9800
C27 H27B 0.9800
C27 H27C 0.9800
C28 H28A 0.9800
C28 H28B 0.9800
C28 H28C 0.9800
N4 N5 1.222(5)
N5 N6 1.137(6)
C31 C32 1.514(6)
C31 H31A 0.9900
C31 H31B 0.9900
C32 C33 1.371(8)
C32 C37 1.392(7)
C33 C34 1.394(8)
C33 H33 0.9500
C34 C35 1.377(9)
C34 H34 0.9500
C35 C36 1.380(9)
C35 H35 0.9500
C36 C37 1.378(7)
C36 H36 0.9500
C37 H37 0.9500

loop_
_geom_torsion_atom_site_label_1
_geom_torsion_atom_site_label_2
_geom_torsion_atom_site_label_3
_geom_torsion_atom_site_label_4
_geom_torsion
C5 N1 N2 N3 0.2(5)
C31 N1 N2 N3 177.1(4)
N1 N2 N3 C4 -0.8(5)
N2 N3 C4 C5 1.1(5)
N2 N3 C4 C6 -176.4(3)
N2 N1 C5 C4 0.4(5)
C31 N1 C5 C4 -176.1(4)
N3 C4 C5 N1 -0.9(4)
C6 C4 C5 N1 176.3(3)
N3 C4 C6 N11 70.0(4)
C5 C4 C6 N11 -106.9(4)
N3 C4 C6 C8 -48.0(5)
C5 C4 C6 C8 135.1(4)
N3 C4 C6 C7 -172.1(4)
C5 C4 C6 C7 11.0(5)
C4 C6 N11 N12 64.6(4)
C8 C6 N11 N12 -175.8(3)
C7 C6 N11 N12 -55.4(4)
C4 C6 N11 C15 -112.5(4)
C8 C6 N11 C15 7.1(5)
C7 C6 N11 C15 127.5(4)
C15 N11 N12 N13 -0.2(4)
C6 N11 N12 N13 -177.8(3)
N11 N12 N13 C14 0.1(4)
N12 N13 C14 C15 0.1(4)
N12 N13 C14 C16 178.9(3)
N12 N11 C15 C14 0.2(4)
C6 N11 C15 C14 177.5(3)
N13 C14 C15 N11 -0.2(4)
C16 C14 C15 N11 -178.8(3)
N13 C14 C16 N21 62.4(4)
C15 C14 C16 N21 -119.0(4)
N13 C14 C16 C18 -178.7(3)
C15 C14 C16 C18 -0.2(5)
N13 C14 C16 C17 -55.9(4)
C15 C14 C16 C17 122.7(4)
C14 C16 N21 N22 59.9(4)
C18 C16 N21 N22 -60.8(4)
C17 C16 N21 N22 178.9(3)
C14 C16 N21 C25 -117.2(4)
C18 C16 N21 C25 122.1(4)
C17 C16 N21 C25 1.8(5)
C25 N21 N22 N23 0.2(4)
C16 N21 N22 N23 -177.4(3)
N21 N22 N23 C24 0.0(4)
N22 N23 C24 C25 -0.2(4)
N22 N23 C24 C26 179.8(3)
N22 N21 C25 C24 -0.3(4)
C16 N21 C25 C24 176.9(3)
N23 C24 C25 N21 0.3(4)
C26 C24 C25 N21 -179.7(3)
N23 C24 C26 N4 82.7(4)
C25 C24 C26 N4 -97.3(5)
N23 C24 C26 C28 -162.7(4)
C25 C24 C26 C28 17.3(6)
N23 C24 C26 C27 -39.4(5)
C25 C24 C26 C27 140.6(4)
C24 C26 N4 N5 -72.6(4)
C28 C26 N4 N5 168.5(4)
C27 C26 N4 N5 50.1(5)
N2 N1 C31 C32 131.9(4)
C5 N1 C31 C32 -51.9(6)
N1 C31 C32 C33 109.4(5)
N1 C31 C32 C37 -70.4(5)
C37 C32 C33 C34 0.0(7)
C31 C32 C33 C34 -179.9(4)
C32 C33 C34 C35 0.3(8)
C33 C34 C35 C36 -0.1(9)
C34 C35 C36 C37 -0.3(8)
C35 C36 C37 C32 0.5(7)
C33 C32 C37 C36 -0.4(7)
C31 C32 C37 C36 179.4(4)
